data_7052458
loop_
_publ_author_name
'Ilioudis, Christos A.'
'Bearpark, Michael J.'
'Steed, Jonathan W.'

_publ_section_title
;
 Hydrogen bonds between ammonium ions and aromatic rings exist and have
 key consequences on solid-state and solution phase properties
;
_journal_issue 1
_journal_name_full 'New Journal of Chemistry'
_journal_page_first 64
_journal_paper_doi 10.1039/b415532g
_journal_volume 29
_journal_year 2005
_chemical_formula_sum 'C15 H31 Cl4 N4 O2'
_chemical_formula_weight 441.24
_chemical_name_systematic
;
?
;
_space_group_IT_number 2
_symmetry_cell_setting triclinic
_symmetry_space_group_name_Hall '-P 1'
_symmetry_space_group_name_H-M 'P -1'
_atom_sites_solution_hydrogens geom
_atom_sites_solution_primary direct
_atom_sites_solution_secondary difmap
_audit_creation_method SHELXL-97
_cell_angle_alpha 84.27(3)
_cell_angle_beta 73.42(3)
_cell_angle_gamma 74.08(3)
_cell_formula_units_Z 2
_cell_length_a 9.4427(19)
_cell_length_b 9.947(2)
_cell_length_c 12.252(3)
_cell_measurement_temperature 120(2)
_cell_volume 1060.3(5)
_computing_cell_refinement 'DENZO SMN'
_computing_data_collection 'NONIUS COLLECT'
_computing_data_reduction 'DENZO SMN'
_computing_structure_refinement 'SHELXL-97 (Sheldrick, 1997)'
_computing_structure_solution 'SHELXS-97 (Sheldrick, 1990)'
_diffrn_ambient_temperature 120(2)
_diffrn_measured_fraction_theta_full 0.546
_diffrn_measured_fraction_theta_max 0.546
_diffrn_measurement_device_type 'KAPPA CCD'
_diffrn_measurement_method '2o phi frames'
_diffrn_radiation_monochromator graphite
_diffrn_radiation_source 'fine-focus sealed tube'
_diffrn_radiation_type MoK\a
_diffrn_radiation_wavelength 0.71073
_diffrn_reflns_av_R_equivalents 0.0466
_diffrn_reflns_av_sigmaI/netI 0.1169
_diffrn_reflns_limit_h_max 11
_diffrn_reflns_limit_h_min -10
_diffrn_reflns_limit_k_max 12
_diffrn_reflns_limit_k_min -11
_diffrn_reflns_limit_l_max 15
_diffrn_reflns_limit_l_min -11
_diffrn_reflns_number 3625
_diffrn_reflns_theta_full 27.48
_diffrn_reflns_theta_max 27.48
_diffrn_reflns_theta_min 2.72
_diffrn_standards_decay_% 0
_exptl_absorpt_coefficient_mu 0.575
_exptl_absorpt_correction_type scalepack
_exptl_crystal_colour colourless
_exptl_crystal_density_diffrn 1.382
_exptl_crystal_density_method 'not measured'
_exptl_crystal_description block
_exptl_crystal_F_000 466
_exptl_crystal_size_max 0.4
_exptl_crystal_size_mid 0.3
_exptl_crystal_size_min 0.2
_refine_diff_density_max 0.368
_refine_diff_density_min -0.342
_refine_diff_density_rms 0.082
_refine_ls_extinction_coef 0.0031(18)
_refine_ls_extinction_expression Fc^*^=kFc[1+0.001xFc^2^\l^3^/sin(2\q)]^-1/4^
_refine_ls_extinction_method SHELXL
_refine_ls_goodness_of_fit_ref 1.007
_refine_ls_hydrogen_treatment mixed
_refine_ls_matrix_type full
_refine_ls_number_parameters 259
_refine_ls_number_reflns 2660
_refine_ls_number_restraints 0
_refine_ls_restrained_S_all 1.007
_refine_ls_R_factor_all 0.1053
_refine_ls_R_factor_gt 0.0504
_refine_ls_shift/su_max 0.545
_refine_ls_shift/su_mean 0.002
_refine_ls_structure_factor_coef Fsqd
_refine_ls_weighting_details 'calc w=1/[\s^2^(Fo^2^)+(0.0190P)^2^+0.4557P] where P=(Fo^2^+2Fc^2^)/3'
_refine_ls_weighting_scheme calc
_refine_ls_wR_factor_gt 0.0922
_refine_ls_wR_factor_ref 0.1100
_reflns_number_gt 1709
_reflns_number_total 2660
_reflns_threshold_expression >2sigma(I)
_cod_data_source_file b415532g.txt
_cod_data_source_block c:\structs\chris\c1cl\c1cl
_cod_depositor_comments
;
The following automatic conversions were performed:
'_symmetry_cell_setting' value 'Triclinic' changed to 'triclinic'
according to '/home/saulius/struct/CIF-dictionaries/cif_core.dic'
dictionary named 'cif_core.dic' version 2.4.1 from 2010-06-29.

Automatic conversion script
Id: cif_fix_enum 1527 2010-12-29 10:47:43Z saulius 
;
_cod_original_cell_volume 1060.4(4)
_cod_original_sg_symbol_H-M P-1
_cod_database_code 7052458

loop_
_symmetry_equiv_pos_as_xyz
'x, y, z'
'-x, -y, -z'

loop_
_atom_site_label
_atom_site_type_symbol
_atom_site_fract_x
_atom_site_fract_y
_atom_site_fract_z
_atom_site_U_iso_or_equiv
_atom_site_adp_type
_atom_site_occupancy
_atom_site_symmetry_multiplicity
_atom_site_calc_flag
_atom_site_refinement_flags
_atom_site_disorder_assembly
_atom_site_disorder_group
Cl1 Cl 0.16615(15) 0.13066(13) 0.03675(10) 0.0278(4) Uani 1 1 d . . .
Cl3 Cl -0.10299(15) 0.57614(14) -0.28138(10) 0.0291(4) Uani 1 1 d . . .
Cl4 Cl -0.65843(15) 0.79284(14) -0.21043(11) 0.0335(4) Uani 1 1 d . . .
N1 N -0.4500(5) -0.0104(4) -0.2958(3) 0.0238(11) Uani 1 1 d . . .
H11 H -0.4922 0.0621 -0.3391 0.029 Uiso 1 1 calc R . .
H12 H -0.5056 -0.0757 -0.2854 0.029 Uiso 1 1 calc R . .
N3 N -0.3033(6) 0.5002(5) -0.4146(4) 0.0253(12) Uani 1 1 d . . .
N4 N -0.3718(5) 0.2662(5) -0.1888(4) 0.0201(11) Uani 1 1 d . . .
C1 C -0.1596(6) 0.2552(5) -0.4530(4) 0.0201(13) Uani 1 1 d . . .
N2 N -0.0280(5) 0.1282(5) -0.1227(3) 0.0240(12) Uani 1 1 d . . .
C12 C -0.3156(6) 0.2377(5) -0.0825(4) 0.0242(13) Uani 1 1 d . . .
H12A H -0.3142 0.1399 -0.0567 0.029 Uiso 1 1 calc R . .
H12B H -0.3906 0.2992 -0.0219 0.029 Uiso 1 1 calc R . .
C7 C -0.2878(6) -0.0769(5) -0.3638(4) 0.0257(13) Uani 1 1 d . . .
H7A H -0.2424 -0.1601 -0.3217 0.031 Uiso 1 1 calc R . .
H7B H -0.2889 -0.1076 -0.4379 0.031 Uiso 1 1 calc R . .
C4 C -0.0866(6) 0.0139(5) -0.3228(4) 0.0221(13) Uani 1 1 d . . .
H4 H -0.0603 -0.0692 -0.2793 0.027 Uiso 1 1 calc R . .
C11 C -0.5060(6) 0.2033(5) -0.1753(4) 0.0248(13) Uani 1 1 d . . .
H11A H -0.5803 0.2320 -0.1010 0.030 Uiso 1 1 calc R . .
H11B H -0.5573 0.2450 -0.2354 0.030 Uiso 1 1 calc R . .
C8 C 0.0735(6) 0.1190(5) -0.2425(4) 0.0261(14) Uani 1 1 d . . .
H8A H 0.1214 0.1984 -0.2593 0.031 Uiso 1 1 calc R . .
H8B H 0.1560 0.0312 -0.2506 0.031 Uiso 1 1 calc R . .
C6 C -0.2267(6) 0.1466(5) -0.4500(4) 0.0218(13) Uani 1 1 d . . .
H6 H -0.2965 0.1542 -0.4942 0.026 Uiso 1 1 calc R . .
C10 C -0.4699(6) 0.0451(5) -0.1812(4) 0.0228(13) Uani 1 1 d . . .
H10A H -0.3748 0.0036 -0.1575 0.027 Uiso 1 1 calc R . .
H10B H -0.5533 0.0128 -0.1253 0.027 Uiso 1 1 calc R . .
C3 C -0.0172(5) 0.1223(5) -0.3250(4) 0.0208(13) Uani 1 1 d . . .
C13 C -0.1575(6) 0.2588(5) -0.0941(4) 0.0248(13) Uani 1 1 d . . .
H13A H -0.1381 0.3308 -0.1543 0.030 Uiso 1 1 calc R . .
H13B H -0.1578 0.2950 -0.0216 0.030 Uiso 1 1 calc R . .
C9 C -0.2174(6) 0.3942(5) -0.5063(4) 0.0250(13) Uani 1 1 d . . .
H9A H -0.2860 0.3857 -0.5516 0.030 Uiso 1 1 calc R . .
H9B H -0.1303 0.4256 -0.5581 0.030 Uiso 1 1 calc R . .
C5 C -0.1932(5) 0.0269(5) -0.3834(4) 0.0197(13) Uani 1 1 d . . .
C15 C -0.4418(5) 0.4696(5) -0.3296(4) 0.0211(13) Uani 1 1 d . . .
H15A H -0.4713 0.3958 -0.3599 0.025 Uiso 1 1 calc R . .
H15B H -0.5277 0.5548 -0.3212 0.025 Uiso 1 1 calc R . .
C2 C -0.0524(6) 0.2404(5) -0.3919(4) 0.0229(13) Uani 1 1 d . . .
H2 H -0.0025 0.3125 -0.3963 0.027 Uiso 1 1 calc R . .
C14 C -0.4181(6) 0.4223(5) -0.2124(4) 0.0229(13) Uani 1 1 d . . .
H14A H -0.3387 0.4631 -0.2014 0.028 Uiso 1 1 calc R . .
H14B H -0.5143 0.4626 -0.1545 0.028 Uiso 1 1 calc R . .
Cl2 Cl 0.37995(15) 0.23789(13) 0.56650(10) 0.0279(4) Uani 1 1 d . . .
O1 O -0.2961(5) 0.5656(4) -0.0184(3) 0.0396(11) Uani 1 1 d . . .
O2 O -0.8097(5) 0.5360(4) -0.1762(3) 0.0454(12) Uani 1 1 d . . .
H41 H -0.303(5) 0.230(4) -0.245(3) 0.000(13) Uiso 1 1 d . . .
H31 H -0.235(7) 0.529(6) -0.375(4) 0.064(19) Uiso 1 1 d . . .
H21 H 0.042(6) 0.131(5) -0.064(4) 0.048(16) Uiso 1 1 d . . .
H32 H -0.336(6) 0.573(5) -0.443(4) 0.029(19) Uiso 1 1 d . . .
H22 H -0.067(5) 0.051(5) -0.099(4) 0.031(15) Uiso 1 1 d . . .
H201 H -0.770(13) 0.633(11) -0.190(9) 0.22(5) Uiso 1 1 d . . .
H202 H -0.883(8) 0.526(7) -0.207(6) 0.10(3) Uiso 1 1 d . . .
H102 H -0.236(8) 0.549(7) 0.021(6) 0.09(3) Uiso 1 1 d . . .

loop_
_atom_site_aniso_label
_atom_site_aniso_U_11
_atom_site_aniso_U_22
_atom_site_aniso_U_33
_atom_site_aniso_U_23
_atom_site_aniso_U_13
_atom_site_aniso_U_12
Cl1 0.0331(9) 0.0254(9) 0.0311(8) 0.0039(6) -0.0150(7) -0.0128(7)
Cl3 0.0299(9) 0.0286(9) 0.0327(8) 0.0013(7) -0.0093(7) -0.0135(7)
Cl4 0.0335(9) 0.0244(9) 0.0436(8) 0.0001(7) -0.0065(7) -0.0134(7)
N1 0.032(3) 0.017(3) 0.030(2) 0.003(2) -0.014(2) -0.015(2)
N3 0.027(3) 0.017(3) 0.030(3) 0.006(3) -0.006(2) -0.006(3)
N4 0.020(3) 0.027(3) 0.015(2) -0.003(2) 0.000(2) -0.012(2)
C1 0.024(3) 0.019(3) 0.015(3) 0.004(2) -0.005(2) -0.003(3)
N2 0.025(3) 0.024(3) 0.030(3) 0.006(2) -0.012(2) -0.014(3)
C12 0.033(4) 0.023(3) 0.018(3) -0.007(2) -0.006(3) -0.007(3)
C7 0.026(4) 0.018(3) 0.032(3) -0.003(3) -0.010(3) -0.001(3)
C4 0.024(3) 0.017(3) 0.019(3) -0.001(2) 0.000(3) 0.000(3)
C11 0.023(3) 0.030(4) 0.024(3) 0.005(3) -0.003(2) -0.016(3)
C8 0.024(3) 0.026(4) 0.028(3) 0.004(3) -0.004(3) -0.011(3)
C6 0.025(3) 0.021(4) 0.018(3) -0.002(3) -0.007(2) -0.003(3)
C10 0.030(3) 0.012(3) 0.030(3) 0.004(3) -0.008(3) -0.014(3)
C3 0.020(3) 0.020(3) 0.023(3) 0.002(3) -0.004(3) -0.009(3)
C13 0.025(3) 0.024(4) 0.025(3) -0.002(3) -0.005(3) -0.007(3)
C9 0.022(3) 0.029(4) 0.021(3) 0.004(3) -0.002(3) -0.007(3)
C5 0.018(3) 0.022(3) 0.018(3) -0.006(3) -0.001(2) -0.006(3)
C15 0.017(3) 0.023(3) 0.023(3) 0.003(2) -0.001(2) -0.010(3)
C2 0.026(3) 0.022(3) 0.019(3) -0.005(3) 0.004(3) -0.012(3)
C14 0.028(3) 0.016(3) 0.024(3) -0.001(2) -0.001(2) -0.009(3)
Cl2 0.0358(9) 0.0230(9) 0.0310(8) 0.0051(6) -0.0161(7) -0.0119(7)
O1 0.035(3) 0.043(3) 0.042(3) -0.006(2) -0.006(2) -0.015(2)
O2 0.044(3) 0.044(3) 0.057(3) 0.008(2) -0.021(2) -0.020(3)

loop_
_atom_type_symbol
_atom_type_description
_atom_type_scat_dispersion_real
_atom_type_scat_dispersion_imag
_atom_type_scat_source
C C 0.0033 0.0016 'International Tables Vol C Tables 4.2.6.8 and 6.1.1.4'
H H 0.0000 0.0000 'International Tables Vol C Tables 4.2.6.8 and 6.1.1.4'
N N 0.0061 0.0033 'International Tables Vol C Tables 4.2.6.8 and 6.1.1.4'
Cl Cl 0.1484 0.1585 'International Tables Vol C Tables 4.2.6.8 and 6.1.1.4'
O O 0.0106 0.0060 'International Tables Vol C Tables 4.2.6.8 and 6.1.1.4'

loop_
_geom_angle_atom_site_label_1
_geom_angle_atom_site_label_2
_geom_angle_atom_site_label_3
_geom_angle
_geom_angle_site_symmetry_1
_geom_angle_site_symmetry_3
_geom_angle_publ_flag
C10 N1 C7 117.0(4) . . ?
C15 N3 C9 116.5(4) . . ?
C12 N4 C14 110.0(4) . . ?
C12 N4 C11 110.4(3) . . ?
C14 N4 C11 110.4(4) . . ?
C6 C1 C2 119.0(4) . . ?
C6 C1 C9 120.8(4) . . ?
C2 C1 C9 119.6(4) . . ?
C8 N2 C13 116.7(4) . . ?
N4 C12 C13 116.3(4) . . ?
C5 C7 N1 109.7(4) . . ?
C5 C4 C3 120.5(4) . . ?
C10 C11 N4 117.0(4) . . ?
C3 C8 N2 110.3(4) . . ?
C1 C6 C5 121.0(5) . . ?
N1 C10 C11 115.5(4) . . ?
C2 C3 C4 119.1(4) . . ?
C2 C3 C8 120.5(4) . . ?
C4 C3 C8 119.7(4) . . ?
N2 C13 C12 114.4(4) . . ?
C1 C9 N3 109.8(4) . . ?
C4 C5 C6 119.3(4) . . ?
C4 C5 C7 120.0(4) . . ?
C6 C5 C7 120.1(4) . . ?
N3 C15 C14 114.0(4) . . ?
C3 C2 C1 121.0(4) . . ?
N4 C14 C15 117.1(4) . . ?

loop_
_geom_bond_atom_site_label_1
_geom_bond_atom_site_label_2
_geom_bond_distance
_geom_bond_site_symmetry_2
_geom_bond_publ_flag
N1 C10 1.503(5) . ?
N1 C7 1.517(6) . ?
N3 C15 1.505(6) . ?
N3 C9 1.510(6) . ?
N4 C12 1.515(6) . ?
N4 C14 1.516(6) . ?
N4 C11 1.524(6) . ?
C1 C6 1.386(6) . ?
C1 C2 1.392(6) . ?
C1 C9 1.498(6) . ?
N2 C8 1.503(6) . ?
N2 C13 1.510(6) . ?
C12 C13 1.529(6) . ?
C7 C5 1.502(6) . ?
C4 C5 1.384(6) . ?
C4 C3 1.401(6) . ?
C11 C10 1.520(6) . ?
C8 C3 1.493(6) . ?
C6 C5 1.390(6) . ?
C3 C2 1.383(6) . ?
C15 C14 1.524(6) . ?

loop_
_geom_hbond_atom_site_label_D
_geom_hbond_atom_site_label_H
_geom_hbond_atom_site_label_A
_geom_hbond_distance_DH
_geom_hbond_distance_HA
_geom_hbond_distance_DA
_geom_hbond_angle_DHA
_geom_hbond_site_symmetry_A
N1 H11 Cl2 0.92 2.26 3.172(4) 173.9 1_454
N1 H12 Cl4 0.92 2.16 3.054(4) 163.1 1_545
N2 H21 Cl1 1.11(5) 1.93(5) 3.041(4) 178(4) .
N3 H32 Cl2 0.79(5) 2.32(5) 3.089(6) 165(5) 2_565
N2 H22 Cl1 0.93(5) 2.23(5) 3.156(5) 178(4) 2
O2 H201 Cl4 1.11(11) 2.09(12) 3.192(5) 170(8) .
O2 H202 Cl3 0.91(7) 2.41(7) 3.289(5) 162(6) 1_455
O1 H102 O2 0.82(6) 2.11(7) 2.833(6) 147(7) 2_465

loop_
_geom_torsion_atom_site_label_1
_geom_torsion_atom_site_label_2
_geom_torsion_atom_site_label_3
_geom_torsion_atom_site_label_4
_geom_torsion
_geom_torsion_site_symmetry_1
_geom_torsion_site_symmetry_2
_geom_torsion_site_symmetry_3
_geom_torsion_site_symmetry_4
_geom_torsion_publ_flag
C14 N4 C12 C13 -73.8(5) . . . . ?
C11 N4 C12 C13 164.1(4) . . . . ?
C10 N1 C7 C5 -58.3(5) . . . . ?
C12 N4 C11 C10 -73.2(5) . . . . ?
C14 N4 C11 C10 164.9(4) . . . . ?
C13 N2 C8 C3 -61.3(5) . . . . ?
C2 C1 C6 C5 2.8(7) . . . . ?
C9 C1 C6 C5 -168.2(4) . . . . ?
C7 N1 C10 C11 104.7(5) . . . . ?
N4 C11 C10 N1 -95.7(5) . . . . ?
C5 C4 C3 C2 -2.4(7) . . . . ?
C5 C4 C3 C8 168.1(4) . . . . ?
N2 C8 C3 C2 106.6(5) . . . . ?
N2 C8 C3 C4 -63.8(6) . . . . ?
C8 N2 C13 C12 106.1(5) . . . . ?
N4 C12 C13 N2 -93.1(5) . . . . ?
C6 C1 C9 N3 106.9(5) . . . . ?
C2 C1 C9 N3 -64.0(6) . . . . ?
C15 N3 C9 C1 -60.6(6) . . . . ?
C3 C4 C5 C6 2.4(7) . . . . ?
C3 C4 C5 C7 -168.7(4) . . . . ?
C1 C6 C5 C4 -2.6(7) . . . . ?
C1 C6 C5 C7 168.5(4) . . . . ?
N1 C7 C5 C4 105.7(5) . . . . ?
N1 C7 C5 C6 -65.3(5) . . . . ?
C9 N3 C15 C14 106.2(5) . . . . ?
C4 C3 C2 C1 2.6(7) . . . . ?
C8 C3 C2 C1 -167.9(4) . . . . ?
C6 C1 C2 C3 -2.8(7) . . . . ?
C9 C1 C2 C3 168.2(4) . . . . ?
C12 N4 C14 C15 166.1(4) . . . . ?
C11 N4 C14 C15 -71.9(5) . . . . ?
N3 C15 C14 N4 -94.7(5) . . . . ?
